data_7002025
loop_
_publ_author_name
'Urban, Slawomir'
'Tursky, Matyas'
'Fr\"ohlich, Roland'
'Glorius, Frank'

_publ_section_title
;
 Investigation of the properties of 4,5-dialkylated N-heterocyclic
 carbenes
;
_journal_issue 35
_journal_name_full 'Dalton Transactions'
_journal_page_first 6934
_journal_paper_doi 10.1039/b908981k
_journal_year 2009
_chemical_formula_sum 'C33 H42 Cl Ir N2 O2'
_chemical_formula_weight 726.34
_chemical_name_systematic
;
?
;
_space_group_IT_number 62
_symmetry_cell_setting orthorhombic
_symmetry_space_group_name_Hall '-P 2ac 2n'
_symmetry_space_group_name_H-M 'P n m a'
_atom_sites_solution_hydrogens geom
_atom_sites_solution_primary direct
_atom_sites_solution_secondary difmap
_audit_creation_method SHELXL-97
_cell_angle_alpha 90.00
_cell_angle_beta 90.00
_cell_angle_gamma 90.00
_cell_formula_units_Z 4
_cell_length_a 19.4679(3)
_cell_length_b 17.5361(2)
_cell_length_c 9.5159(1)
_cell_measurement_reflns_used 4339
_cell_measurement_temperature 223(2)
_cell_measurement_theta_max 27.88
_cell_measurement_theta_min 0.41
_cell_volume 3248.64(7)
_computing_cell_refinement 'Collect (Nonius B.V., 1998)'
_computing_data_collection 'Collect (Nonius B.V., 1998)'
_computing_data_reduction 'Denzo-SNM (Otwinowski & Minor, 1997)'
_computing_molecular_graphics 'SCHAKAL (Keller, 1997)'
_computing_publication_material 'SHELXL-97 (Sheldrick, 1997)'
_computing_structure_refinement 'SHELXL-97 (Sheldrick, 1997)'
_computing_structure_solution 'SHELXS-97 (Sheldrick, 1990)'
_diffrn_ambient_temperature 223(2)
_diffrn_measured_fraction_theta_full 0.986
_diffrn_measured_fraction_theta_max 0.986
_diffrn_measurement_device_type 'Nonius KappaCCD'
_diffrn_measurement_method '\w and \f scans'
_diffrn_radiation_monochromator graphite
_diffrn_radiation_source 'rotating anode Nonius FR591'
_diffrn_radiation_type MoK\a
_diffrn_radiation_wavelength 0.71073
_diffrn_reflns_av_R_equivalents 0.043
_diffrn_reflns_av_sigmaI/netI 0.0315
_diffrn_reflns_limit_h_max 18
_diffrn_reflns_limit_h_min -25
_diffrn_reflns_limit_k_max 23
_diffrn_reflns_limit_k_min -17
_diffrn_reflns_limit_l_max 12
_diffrn_reflns_limit_l_min -9
_diffrn_reflns_number 22070
_diffrn_reflns_theta_full 28.28
_diffrn_reflns_theta_max 28.28
_diffrn_reflns_theta_min 2.09
_exptl_absorpt_coefficient_mu 4.222
_exptl_absorpt_correction_T_max 0.8167
_exptl_absorpt_correction_T_min 0.4856
_exptl_absorpt_correction_type multi-scan
_exptl_absorpt_process_details 'Denzo (Otwinowski, Borek, Majewski & Minor, 2003)'
_exptl_crystal_colour yellow
_exptl_crystal_density_diffrn 1.485
_exptl_crystal_density_method 'not measured'
_exptl_crystal_description plate
_exptl_crystal_F_000 1456
_exptl_crystal_size_max 0.20
_exptl_crystal_size_mid 0.20
_exptl_crystal_size_min 0.05
_refine_diff_density_max 1.877
_refine_diff_density_min -2.281
_refine_diff_density_rms 0.111
_refine_ls_extinction_method none
_refine_ls_goodness_of_fit_ref 1.030
_refine_ls_hydrogen_treatment riding
_refine_ls_matrix_type full
_refine_ls_number_parameters 209
_refine_ls_number_reflns 4104
_refine_ls_number_restraints 0
_refine_ls_restrained_S_all 1.030
_refine_ls_R_factor_all 0.0469
_refine_ls_R_factor_gt 0.0334
_refine_ls_shift/su_max 0.001
_refine_ls_shift/su_mean 0.000
_refine_ls_structure_factor_coef Fsqd
_refine_ls_weighting_details 'calc w=1/[\s^2^(Fo^2^)+(0.0295P)^2^+7.2020P] where P=(Fo^2^+2Fc^2^)/3'
_refine_ls_weighting_scheme calc
_refine_ls_wR_factor_gt 0.0708
_refine_ls_wR_factor_ref 0.0774
_reflns_number_gt 3408
_reflns_number_total 4104
_reflns_threshold_expression >2sigma(I)
_cod_data_source_file b908981k.txt
_cod_data_source_block glo5065
_cod_original_sg_symbol_H-M Pnma
_cod_database_code 7002025

loop_
_symmetry_equiv_pos_as_xyz
'x, y, z'
'-x+1/2, -y, z+1/2'
'-x, y+1/2, -z'
'x+1/2, -y+1/2, -z+1/2'
'-x, -y, -z'
'x-1/2, y, -z-1/2'
'x, -y-1/2, z'
'-x-1/2, y-1/2, z-1/2'

loop_
_atom_site_label
_atom_site_type_symbol
_atom_site_fract_x
_atom_site_fract_y
_atom_site_fract_z
_atom_site_U_iso_or_equiv
_atom_site_adp_type
_atom_site_occupancy
_atom_site_symmetry_multiplicity
_atom_site_calc_flag
_atom_site_refinement_flags
_atom_site_disorder_assembly
_atom_site_disorder_group
Ir1 Ir 0.962413(11) 0.2500 0.10506(2) 0.03380(8) Uani 1 2 d S . .
Cl2 Cl 1.05161(8) 0.2500 -0.0558(2) 0.0553(4) Uani 1 2 d S . .
C3 C 1.0292(4) 0.2500 0.2493(8) 0.069(2) Uani 1 2 d S . .
O4 O 1.0688(4) 0.2500 0.3343(7) 0.118(3) Uani 1 2 d S . .
C5 C 0.8932(4) 0.2500 0.2348(6) 0.0499(15) Uani 1 2 d S . .
O6 O 0.8514(3) 0.2500 0.3183(5) 0.0760(16) Uani 1 2 d S . .
N7 N 0.86329(15) 0.18885(15) -0.1235(3) 0.0271(6) Uani 1 1 d . . .
C8 C 0.8922(2) 0.2500 -0.0619(5) 0.0250(9) Uani 1 2 d S . .
C9 C 0.81450(18) 0.21181(18) -0.2224(3) 0.0293(7) Uani 1 1 d . . .
C10A C 0.7621(14) 0.1676(16) -0.296(3) 0.032(4) Uani 0.50 1 d P . 1
H10A H 0.7252 0.1536 -0.2311 0.039 Uiso 0.50 1 calc PR . 1
H10B H 0.7823 0.1206 -0.3336 0.039 Uiso 0.50 1 calc PR . 1
C11A C 0.7335(7) 0.2147(9) -0.4145(16) 0.041(3) Uani 0.50 1 d P . 1
H11A H 0.7579 0.1988 -0.4997 0.049 Uiso 0.50 1 calc PR . 1
H11B H 0.6856 0.1988 -0.4265 0.049 Uiso 0.50 1 calc PR . 1
C10B C 0.7753(14) 0.1583(16) -0.321(3) 0.033(4) Uani 0.50 1 d P . 2
H10C H 0.7601 0.1123 -0.2718 0.040 Uiso 0.50 1 calc PR . 2
H10D H 0.8039 0.1433 -0.4014 0.040 Uiso 0.50 1 calc PR . 2
C11B C 0.7130(7) 0.2064(10) -0.3704(19) 0.053(5) Uani 0.50 1 d P . 2
H11C H 0.7028 0.1905 -0.4668 0.064 Uiso 0.50 1 calc PR . 2
H11D H 0.6738 0.1905 -0.3128 0.064 Uiso 0.50 1 calc PR . 2
C12 C 0.8810(2) 0.10936(18) -0.1041(4) 0.0312(7) Uani 1 1 d . . .
C13 C 0.9298(2) 0.0776(2) -0.1933(4) 0.0388(9) Uani 1 1 d . . .
C14 C 0.9427(3) -0.0008(2) -0.1789(5) 0.0546(12) Uani 1 1 d . . .
H14 H 0.9758 -0.0242 -0.2363 0.065 Uiso 1 1 calc R . .
C15 C 0.9074(3) -0.0438(2) -0.0818(5) 0.0637(14) Uani 1 1 d . . .
H15 H 0.9164 -0.0963 -0.0741 0.076 Uiso 1 1 calc R . .
C16 C 0.8598(3) -0.0109(2) 0.0028(5) 0.0569(12) Uani 1 1 d . . .
H16 H 0.8362 -0.0414 0.0681 0.068 Uiso 1 1 calc R . .
C17 C 0.8447(2) 0.0668(2) -0.0043(4) 0.0396(9) Uani 1 1 d . . .
C18 C 0.9682(2) 0.1224(2) -0.3060(5) 0.0469(10) Uani 1 1 d . . .
H18 H 0.9620 0.1773 -0.2851 0.056 Uiso 1 1 calc R . .
C19 C 0.9376(3) 0.1076(4) -0.4513(5) 0.088(2) Uani 1 1 d . . .
H19A H 0.9390 0.0534 -0.4712 0.133 Uiso 1 1 calc R . .
H19B H 0.9641 0.1349 -0.5215 0.133 Uiso 1 1 calc R . .
H19C H 0.8904 0.1252 -0.4533 0.133 Uiso 1 1 calc R . .
C20 C 1.0454(3) 0.1064(3) -0.3081(6) 0.0676(14) Uani 1 1 d . . .
H20A H 1.0640 0.1133 -0.2144 0.101 Uiso 1 1 calc R . .
H20B H 1.0678 0.1414 -0.3725 0.101 Uiso 1 1 calc R . .
H20C H 1.0533 0.0544 -0.3386 0.101 Uiso 1 1 calc R . .
C21 C 0.7914(3) 0.1006(3) 0.0931(4) 0.0510(11) Uani 1 1 d . . .
H21 H 0.7947 0.1568 0.0864 0.061 Uiso 1 1 calc R . .
C22 C 0.8047(3) 0.0782(3) 0.2470(5) 0.0777(17) Uani 1 1 d . . .
H22A H 0.7960 0.0241 0.2591 0.117 Uiso 1 1 calc R . .
H22B H 0.7744 0.1071 0.3079 0.117 Uiso 1 1 calc R . .
H22C H 0.8521 0.0892 0.2709 0.117 Uiso 1 1 calc R . .
C23 C 0.7179(3) 0.0776(4) 0.0524(7) 0.0861(18) Uani 1 1 d . . .
H23A H 0.7069 0.0983 -0.0395 0.129 Uiso 1 1 calc R . .
H23B H 0.6858 0.0975 0.1213 0.129 Uiso 1 1 calc R . .
H23C H 0.7144 0.0224 0.0496 0.129 Uiso 1 1 calc R . .

loop_
_atom_site_aniso_label
_atom_site_aniso_U_11
_atom_site_aniso_U_22
_atom_site_aniso_U_33
_atom_site_aniso_U_23
_atom_site_aniso_U_13
_atom_site_aniso_U_12
Ir1 0.03586(12) 0.02984(11) 0.03570(12) 0.000 -0.01033(9) 0.000
Cl2 0.0327(8) 0.0577(10) 0.0755(11) 0.000 0.0046(7) 0.000
C3 0.069(5) 0.077(5) 0.061(4) 0.000 -0.025(4) 0.000
O4 0.097(5) 0.165(7) 0.092(5) 0.000 -0.067(4) 0.000
C5 0.064(4) 0.050(4) 0.036(3) 0.000 -0.011(3) 0.000
O6 0.085(4) 0.097(4) 0.046(3) 0.000 0.023(3) 0.000
N7 0.0315(15) 0.0187(13) 0.0312(15) 0.0004(11) -0.0075(11) -0.0005(11)
C8 0.024(2) 0.023(2) 0.027(2) 0.000 -0.0006(18) 0.000
C9 0.0325(18) 0.0220(16) 0.0334(18) 0.0011(13) -0.0069(14) -0.0013(14)
C10A 0.034(9) 0.020(8) 0.042(9) -0.013(6) -0.005(5) 0.002(6)
C11A 0.039(8) 0.034(6) 0.050(8) -0.006(5) -0.020(5) -0.003(5)
C10B 0.037(10) 0.017(6) 0.046(10) -0.012(6) -0.011(6) 0.008(6)
C11B 0.035(8) 0.029(5) 0.096(14) 0.012(7) -0.033(7) -0.010(5)
C12 0.043(2) 0.0172(14) 0.0335(18) -0.0007(13) -0.0120(15) 0.0020(14)
C13 0.051(2) 0.0258(18) 0.039(2) -0.0024(15) -0.0110(18) 0.0058(16)
C14 0.076(3) 0.031(2) 0.057(3) -0.0072(19) -0.009(2) 0.017(2)
C15 0.095(4) 0.0220(19) 0.074(3) 0.005(2) -0.008(3) 0.013(2)
C16 0.083(4) 0.027(2) 0.061(3) 0.0146(19) -0.009(3) -0.004(2)
C17 0.052(2) 0.0265(18) 0.040(2) 0.0044(15) -0.0104(18) -0.0036(16)
C18 0.053(3) 0.040(2) 0.047(2) -0.0003(18) 0.0024(19) 0.0118(19)
C19 0.092(4) 0.130(6) 0.043(3) 0.017(3) -0.008(3) 0.002(4)
C20 0.060(3) 0.074(4) 0.069(3) -0.009(3) 0.006(3) 0.016(3)
C21 0.066(3) 0.041(2) 0.046(2) 0.0044(18) 0.002(2) -0.009(2)
C22 0.120(5) 0.067(3) 0.046(3) 0.011(2) 0.008(3) -0.011(3)
C23 0.064(4) 0.105(5) 0.090(4) -0.011(4) 0.000(3) -0.014(4)

loop_
_atom_type_symbol
_atom_type_description
_atom_type_scat_dispersion_real
_atom_type_scat_dispersion_imag
_atom_type_scat_source
C C 0.0033 0.0016 'International Tables Vol C Tables 4.2.6.8 and 6.1.1.4'
H H 0.0000 0.0000 'International Tables Vol C Tables 4.2.6.8 and 6.1.1.4'
N N 0.0061 0.0033 'International Tables Vol C Tables 4.2.6.8 and 6.1.1.4'
O O 0.0106 0.0060 'International Tables Vol C Tables 4.2.6.8 and 6.1.1.4'
Cl Cl 0.1484 0.1585 'International Tables Vol C Tables 4.2.6.8 and 6.1.1.4'
Ir Ir -1.4442 7.9887 'International Tables Vol C Tables 4.2.6.8 and 6.1.1.4'

loop_
_geom_angle_atom_site_label_1
_geom_angle_atom_site_label_2
_geom_angle_atom_site_label_3
_geom_angle
_geom_angle_site_symmetry_1
_geom_angle_site_symmetry_3
_geom_angle_publ_flag
C5 Ir1 C3 90.9(3) . . ?
C5 Ir1 C8 91.8(2) . . ?
C3 Ir1 C8 177.3(3) . . ?
C5 Ir1 Cl2 178.90(19) . . ?
C3 Ir1 Cl2 88.0(3) . . ?
C8 Ir1 Cl2 89.32(14) . . ?
O4 C3 Ir1 179.8(9) . . ?
O6 C5 Ir1 178.2(6) . . ?
C8 N7 C9 110.4(3) . . ?
C8 N7 C12 127.8(3) . . ?
C9 N7 C12 121.7(3) . . ?
N7 C8 N7 105.7(4) . 7_565 ?
N7 C8 Ir1 127.10(19) . . ?
N7 C8 Ir1 127.10(19) 7_565 . ?
C9 C9 N7 106.76(17) 7_565 . ?
C9 C9 C10A 122.0(11) 7_565 . ?
N7 C9 C10A 130.2(12) . . ?
C9 C9 C10B 127.7(11) 7_565 . ?
N7 C9 C10B 125.2(11) . . ?
C10A C9 C10B 14.6(12) . . ?
C9 C10A C11A 109(2) . . ?
C9 C10A H10A 109.9 . . ?
C11A C10A H10A 109.9 . . ?
C9 C10A H10B 109.9 . . ?
C11A C10A H10B 109.9 . . ?
H10A C10A H10B 108.3 . . ?
C11A C11A C10A 123.4(12) 7_565 . ?
C11A C11A H11A 106.5 7_565 . ?
C10A C11A H11A 106.5 . . ?
C11A C11A H11B 106.5 7_565 . ?
C10A C11A H11B 106.5 . . ?
H11A C11A H11B 106.5 . . ?
C9 C10B C11B 104.0(16) . . ?
C9 C10B H10C 111.0 . . ?
C11B C10B H10C 111.0 . . ?
C9 C10B H10D 111.0 . . ?
C11B C10B H10D 111.0 . . ?
H10C C10B H10D 109.0 . . ?
C11B C11B C10B 123.0(13) 7_565 . ?
C11B C11B H11C 106.6 7_565 . ?
C10B C11B H11C 106.6 . . ?
C11B C11B H11D 106.6 7_565 . ?
C10B C11B H11D 106.6 . . ?
H11C C11B H11D 106.5 . . ?
C13 C12 C17 123.1(3) . . ?
C13 C12 N7 118.1(3) . . ?
C17 C12 N7 118.6(3) . . ?
C12 C13 C14 117.1(4) . . ?
C12 C13 C18 123.8(3) . . ?
C14 C13 C18 119.1(4) . . ?
C15 C14 C13 120.9(4) . . ?
C15 C14 H14 119.6 . . ?
C13 C14 H14 119.6 . . ?
C16 C15 C14 120.4(4) . . ?
C16 C15 H15 119.8 . . ?
C14 C15 H15 119.8 . . ?
C15 C16 C17 122.0(4) . . ?
C15 C16 H16 119.0 . . ?
C17 C16 H16 119.0 . . ?
C16 C17 C12 116.5(4) . . ?
C16 C17 C21 119.8(4) . . ?
C12 C17 C21 123.6(3) . . ?
C13 C18 C19 111.0(4) . . ?
C13 C18 C20 113.3(4) . . ?
C19 C18 C20 109.9(4) . . ?
C13 C18 H18 107.5 . . ?
C19 C18 H18 107.5 . . ?
C20 C18 H18 107.5 . . ?
C18 C19 H19A 109.5 . . ?
C18 C19 H19B 109.5 . . ?
H19A C19 H19B 109.5 . . ?
C18 C19 H19C 109.5 . . ?
H19A C19 H19C 109.5 . . ?
H19B C19 H19C 109.5 . . ?
C18 C20 H20A 109.5 . . ?
C18 C20 H20B 109.5 . . ?
H20A C20 H20B 109.5 . . ?
C18 C20 H20C 109.5 . . ?
H20A C20 H20C 109.5 . . ?
H20B C20 H20C 109.5 . . ?
C17 C21 C23 112.4(4) . . ?
C17 C21 C22 111.6(4) . . ?
C23 C21 C22 109.3(4) . . ?
C17 C21 H21 107.8 . . ?
C23 C21 H21 107.8 . . ?
C22 C21 H21 107.8 . . ?
C21 C22 H22A 109.5 . . ?
C21 C22 H22B 109.5 . . ?
H22A C22 H22B 109.5 . . ?
C21 C22 H22C 109.5 . . ?
H22A C22 H22C 109.5 . . ?
H22B C22 H22C 109.5 . . ?
C21 C23 H23A 109.5 . . ?
C21 C23 H23B 109.5 . . ?
H23A C23 H23B 109.5 . . ?
C21 C23 H23C 109.5 . . ?
H23A C23 H23C 109.5 . . ?
H23B C23 H23C 109.5 . . ?

loop_
_geom_bond_atom_site_label_1
_geom_bond_atom_site_label_2
_geom_bond_distance
_geom_bond_site_symmetry_2
_geom_bond_publ_flag
Ir1 C5 1.828(7) . ?
Ir1 C3 1.890(7) . ?
Ir1 C8 2.096(5) . ?
Ir1 Cl2 2.3147(17) . ?
C3 O4 1.119(8) . ?
C5 O6 1.138(8) . ?
N7 C8 1.346(4) . ?
N7 C9 1.396(4) . ?
N7 C12 1.448(4) . ?
C8 N7 1.346(4) 7_565 ?
C9 C9 1.339(6) 7_565 ?
C9 C10A 1.46(3) . ?
C9 C10B 1.53(3) . ?
C10A C11A 1.50(4) . ?
C10A H10A 0.9800 . ?
C10A H10B 0.9800 . ?
C11A C11A 1.24(3) 7_565 ?
C11A H11A 0.9800 . ?
C11A H11B 0.9800 . ?
C10B C11B 1.55(3) . ?
C10B H10C 0.9800 . ?
C10B H10D 0.9800 . ?
C11B C11B 1.53(3) 7_565 ?
C11B H11C 0.9800 . ?
C11B H11D 0.9800 . ?
C12 C13 1.391(5) . ?
C12 C17 1.399(5) . ?
C13 C14 1.404(5) . ?
C13 C18 1.526(6) . ?
C14 C15 1.375(7) . ?
C14 H14 0.9400 . ?
C15 C16 1.357(7) . ?
C15 H15 0.9400 . ?
C16 C17 1.396(5) . ?
C16 H16 0.9400 . ?
C17 C21 1.513(6) . ?
C18 C19 1.527(7) . ?
C18 C20 1.529(6) . ?
C18 H18 0.9900 . ?
C19 H19A 0.9700 . ?
C19 H19B 0.9700 . ?
C19 H19C 0.9700 . ?
C20 H20A 0.9700 . ?
C20 H20B 0.9700 . ?
C20 H20C 0.9700 . ?
C21 C23 1.537(7) . ?
C21 C22 1.538(6) . ?
C21 H21 0.9900 . ?
C22 H22A 0.9700 . ?
C22 H22B 0.9700 . ?
C22 H22C 0.9700 . ?
C23 H23A 0.9700 . ?
C23 H23B 0.9700 . ?
C23 H23C 0.9700 . ?

loop_
_geom_torsion_atom_site_label_1
_geom_torsion_atom_site_label_2
_geom_torsion_atom_site_label_3
_geom_torsion_atom_site_label_4
_geom_torsion
_geom_torsion_site_symmetry_1
_geom_torsion_site_symmetry_2
_geom_torsion_site_symmetry_3
_geom_torsion_site_symmetry_4
_geom_torsion_publ_flag
C5 Ir1 C3 O4 180(100) . . . . ?
C8 Ir1 C3 O4 0(100) . . . . ?
Cl2 Ir1 C3 O4 0(100) . . . . ?
C3 Ir1 C5 O6 0.000(12) . . . . ?
C8 Ir1 C5 O6 180.000(12) . . . . ?
Cl2 Ir1 C5 O6 -0.001(17) . . . . ?
C9 N7 C8 N7 -1.5(5) . . . 7_565 ?
C12 N7 C8 N7 173.9(2) . . . 7_565 ?
C9 N7 C8 Ir1 174.6(3) . . . . ?
C12 N7 C8 Ir1 -10.0(6) . . . . ?
C5 Ir1 C8 N7 -87.6(4) . . . . ?
C3 Ir1 C8 N7 92.4(4) . . . . ?
Cl2 Ir1 C8 N7 92.4(4) . . . . ?
C5 Ir1 C8 N7 87.6(4) . . . 7_565 ?
C3 Ir1 C8 N7 -92.4(4) . . . 7_565 ?
Cl2 Ir1 C8 N7 -92.4(4) . . . 7_565 ?
C8 N7 C9 C9 0.9(3) . . . 7_565 ?
C12 N7 C9 C9 -174.8(3) . . . 7_565 ?
C8 N7 C9 C10A -167.8(10) . . . . ?
C12 N7 C9 C10A 16.5(11) . . . . ?
C8 N7 C9 C10B 174.9(11) . . . . ?
C12 N7 C9 C10B -0.8(12) . . . . ?
C9 C9 C10A C11A 25.4(15) 7_565 . . . ?
N7 C9 C10A C11A -167.3(8) . . . . ?
C10B C9 C10A C11A -92(10) . . . . ?
C9 C10A C11A C11A -25.9(16) . . . 7_565 ?
C9 C9 C10B C11B -25.5(19) 7_565 . . . ?
N7 C9 C10B C11B 161.8(9) . . . . ?
C10A C9 C10B C11B 46(8) . . . . ?
C9 C10B C11B C11B 24.0(19) . . . 7_565 ?
C8 N7 C12 C13 -90.9(5) . . . . ?
C9 N7 C12 C13 84.0(4) . . . . ?
C8 N7 C12 C17 93.9(5) . . . . ?
C9 N7 C12 C17 -91.2(4) . . . . ?
C17 C12 C13 C14 -0.7(6) . . . . ?
N7 C12 C13 C14 -175.7(3) . . . . ?
C17 C12 C13 C18 177.9(4) . . . . ?
N7 C12 C13 C18 2.9(5) . . . . ?
C12 C13 C14 C15 0.9(7) . . . . ?
C18 C13 C14 C15 -177.7(4) . . . . ?
C13 C14 C15 C16 -0.5(8) . . . . ?
C14 C15 C16 C17 -0.2(8) . . . . ?
C15 C16 C17 C12 0.4(7) . . . . ?
C15 C16 C17 C21 -179.6(4) . . . . ?
C13 C12 C17 C16 0.1(6) . . . . ?
N7 C12 C17 C16 175.1(3) . . . . ?
C13 C12 C17 C21 -179.9(4) . . . . ?
N7 C12 C17 C21 -4.9(5) . . . . ?
C12 C13 C18 C19 -101.5(5) . . . . ?
C14 C13 C18 C19 77.1(5) . . . . ?
C12 C13 C18 C20 134.3(4) . . . . ?
C14 C13 C18 C20 -47.1(6) . . . . ?
C16 C17 C21 C23 -72.8(6) . . . . ?
C12 C17 C21 C23 107.2(5) . . . . ?
C16 C17 C21 C22 50.4(6) . . . . ?
C12 C17 C21 C22 -129.6(4) . . . . ?
